data_7227077
loop_
_publ_author_name
'Yang, Meng'
'Sun, Juan'
'Guo, Jianni'
'Sun, Guifang'
'Li, Licun'

_publ_section_title
;
 Cu--Ln compounds based on nitronyl nitroxide radicals: synthesis,
 structure, and magnetic and fluorescence properties
;
_journal_issue 48
_journal_name_full CrystEngComm
_journal_page_first 9345
_journal_paper_doi 10.1039/C6CE02049F
_journal_volume 18
_journal_year 2016
_chemical_formula_moiety 'C37 H22 Br Cu F30 N3 O13 Tb'
_chemical_formula_sum 'C37 H22 Br Cu F30 N3 O13 Tb'
_chemical_formula_weight 1588.96
_chemical_name_systematic
; 
 ? 
;
_space_group_IT_number 14
_symmetry_cell_setting monoclinic
_symmetry_space_group_name_Hall '-P 2yn'
_symmetry_space_group_name_H-M 'P 1 21/n 1'
_atom_sites_solution_hydrogens geom
_atom_sites_solution_primary direct
_atom_sites_solution_secondary difmap
_audit_creation_method SHELXL-97
_audit_update_record
;
2016-07-26 deposited with the CCDC.
2016-11-10 downloaded from the CCDC.
;
_cell_angle_alpha 90.00
_cell_angle_beta 106.795(5)
_cell_angle_gamma 90.00
_cell_formula_units_Z 4
_cell_length_a 17.6067(18)
_cell_length_b 14.1422(10)
_cell_length_c 22.0961(17)
_cell_measurement_reflns_used 11138
_cell_measurement_temperature 113(2)
_cell_measurement_theta_max 27.5
_cell_measurement_theta_min 3.0
_cell_volume 5267.2(8)
_computing_cell_refinement 'CrystalClear-SM Expert 2.1 b42 (Rigaku, 2015)'
_computing_data_collection 'CrystalClear-SM Expert 2.1 b42 (Rigaku, 2015)'
_computing_data_reduction 'CrystalClear-SM Expert 2.1 b42 (Rigaku, 2015)'
_computing_molecular_graphics 'Bruker SHELXTL'
_computing_publication_material 'Bruker SHELXTL'
_computing_structure_refinement 'SHELXL-97 (Sheldrick, 1997)'
_computing_structure_solution 'SHELXS-97 (Sheldrick, 1990)'
_diffrn_ambient_temperature 113(2)
_diffrn_detector_area_resol_mean 28.5025
_diffrn_measured_fraction_theta_full 0.990
_diffrn_measured_fraction_theta_max 0.990
_diffrn_measurement_device_type 'CCD area detector'
_diffrn_measurement_method 'profile data from \w-scans'
_diffrn_radiation_monochromator graphite
_diffrn_radiation_source 'fine-focus sealed tube'
_diffrn_radiation_type MoK\a
_diffrn_radiation_wavelength 0.71073
_diffrn_reflns_av_R_equivalents 0.0275
_diffrn_reflns_av_sigmaI/netI 0.0217
_diffrn_reflns_limit_h_max 20
_diffrn_reflns_limit_h_min -20
_diffrn_reflns_limit_k_max 16
_diffrn_reflns_limit_k_min -16
_diffrn_reflns_limit_l_max 26
_diffrn_reflns_limit_l_min -26
_diffrn_reflns_number 36064
_diffrn_reflns_theta_full 25.01
_diffrn_reflns_theta_max 25.01
_diffrn_reflns_theta_min 3.04
_diffrn_standards_decay_% 0
_diffrn_standards_interval_count 0
_diffrn_standards_interval_time 0
_diffrn_standards_number 0
_exptl_absorpt_coefficient_mu 2.661
_exptl_absorpt_correction_T_max 0.572
_exptl_absorpt_correction_T_min 0.533
_exptl_absorpt_correction_type multi-scan
_exptl_absorpt_process_details SADABS
_exptl_crystal_colour Blue-violet
_exptl_crystal_density_diffrn 2.004
_exptl_crystal_density_meas ?
_exptl_crystal_density_method 'not measured'
_exptl_crystal_description block
_exptl_crystal_F_000 3072
_exptl_crystal_size_max 0.24
_exptl_crystal_size_mid 0.23
_exptl_crystal_size_min 0.21
_refine_diff_density_max 3.594
_refine_diff_density_min -1.991
_refine_diff_density_rms 0.121
_refine_ls_extinction_method none
_refine_ls_goodness_of_fit_ref 1.019
_refine_ls_hydrogen_treatment mixed
_refine_ls_matrix_type full
_refine_ls_number_parameters 785
_refine_ls_number_reflns 9185
_refine_ls_number_restraints 38
_refine_ls_restrained_S_all 1.060
_refine_ls_R_factor_all 0.0388
_refine_ls_R_factor_gt 0.0368
_refine_ls_shift/su_max 0.001
_refine_ls_shift/su_mean 0.000
_refine_ls_structure_factor_coef Fsqd
_refine_ls_weighting_details 'calc w=1/[\s^2^(Fo^2^)+(0.1000P)^2^+5.0000P] where P=(Fo^2^+2Fc^2^)/3'
_refine_ls_weighting_scheme calc
_refine_ls_wR_factor_gt 0.1258
_refine_ls_wR_factor_ref 0.1277
_reflns_number_gt 8591
_reflns_number_total 9279
_reflns_threshold_expression >2sigma(I)
_cod_data_source_file c6ce02049f2.cif
_cod_data_source_block 2
_cod_depositor_comments
;
The following automatic conversions were performed:

'_symmetry_cell_setting' value 'Monoclinic' changed to 'monoclinic'
according to
/usr/data/users/saulius/crontab/automatic-downloads/rss-feeds/RSC/lib/dictionaries/cif_core.dic
dictionary named 'cif_core.dic' version 2.4.2 from 2011-04-26.

'_exptl_absorpt_correction_type' value 'Multi-scan' changed to
'multi-scan' according to
/usr/data/users/saulius/crontab/automatic-downloads/rss-feeds/RSC/lib/dictionaries/cif_core.dic
dictionary named 'cif_core.dic' version 2.4.2 from 2011-04-26.

'_exptl_crystal_density_meas' value 'not measured' was changed to '?'
- the value is perceived as not measured.

Automatic conversion script
Id: cif_fix_values 4268 2015-11-12 08:31:59Z antanas 

 Adding full bibliography for 7227070--7227077.cif.
;
_cod_original_sg_symbol_H-M P21/n
_cod_database_code 7227077

loop_
_symmetry_equiv_pos_as_xyz
'x, y, z'
'-x+1/2, y+1/2, -z+1/2'
'-x, -y, -z'
'x-1/2, -y-1/2, z-1/2'

loop_
_atom_site_label
_atom_site_type_symbol
_atom_site_fract_x
_atom_site_fract_y
_atom_site_fract_z
_atom_site_U_iso_or_equiv
_atom_site_adp_type
_atom_site_occupancy
_atom_site_symmetry_multiplicity
_atom_site_calc_flag
_atom_site_refinement_flags
Tb1 Tb 0.841804(11) 0.268676(12) 0.039331(8) 0.01181(11) Uani 1 1 d D
Br1 Br 0.51958(3) 0.02560(4) 0.11685(2) 0.02792(14) Uani 1 1 d .
Cu1 Cu 0.74810(3) -0.10910(4) -0.01583(2) 0.01782(14) Uani 1 1 d .
C35 C 0.8930(3) -0.0986(3) 0.0867(2) 0.0189(9) Uani 1 1 d .
O13 O 0.85231(18) -0.0624(2) 0.03527(13) 0.0197(6) Uani 1 1 d .
O12 O 0.73991(18) -0.1916(2) 0.05167(14) 0.0214(6) Uani 1 1 d .
O9 O 0.97800(19) 0.2381(2) 0.07657(15) 0.0200(7) Uani 1 1 d .
F2 F 0.87894(18) 0.0374(2) 0.20419(14) 0.0343(7) Uani 1 1 d .
O6 O 0.81609(18) 0.1469(2) 0.10281(13) 0.0199(6) Uani 1 1 d .
O2 O 0.73188(19) 0.2706(2) -0.05145(15) 0.0199(7) Uani 1 1 d .
O10 O 0.76227(18) -0.0339(2) -0.08525(13) 0.0206(6) Uani 1 1 d .
F28 F 1.01277(16) -0.0806(2) 0.17096(13) 0.0331(7) Uani 1 1 d .
N2 N 0.6571(2) 0.2928(3) -0.06521(17) 0.0194(8) Uani 1 1 d .
F1 F 0.76008(18) -0.0110(2) 0.16298(14) 0.0363(7) Uani 1 1 d .
F15 F 0.92548(18) 0.6407(2) -0.01057(15) 0.0369(7) Uani 1 1 d .
C37 C 0.9766(3) -0.0573(3) 0.1117(2) 0.0253(10) Uani 1 1 d .
F27 F 0.7168(2) -0.2375(3) 0.17012(18) 0.0462(9) Uani 1 1 d .
O7 O 0.73187(17) 0.3153(2) 0.07067(13) 0.0178(6) Uani 1 1 d .
F30 F 1.02101(17) -0.0891(3) 0.07570(15) 0.0410(8) Uani 1 1 d .
F11 F 1.11861(18) 0.1838(2) 0.07323(14) 0.0381(7) Uani 1 1 d .
F29 F 0.97534(18) 0.0360(2) 0.10763(16) 0.0404(8) Uani 1 1 d .
F6 F 0.58584(17) 0.3617(2) 0.09156(16) 0.0405(8) Uani 1 1 d .
F26 F 0.8295(2) -0.3071(3) 0.19289(15) 0.0482(9) Uani 1 1 d .
F4 F 0.6437(2) 0.3570(3) 0.19083(16) 0.0514(9) Uani 1 1 d .
O4 O 0.88772(18) 0.2947(2) -0.04993(14) 0.0199(6) Uani 1 1 d .
O5 O 0.8561(2) 0.4297(2) 0.02959(15) 0.0244(7) Uani 1 1 d .
C4 C 0.5749(3) 0.0530(3) 0.05793(19) 0.0201(9) Uani 1 1 d .
O11 O 0.67016(19) -0.1905(2) -0.07351(14) 0.0242(7) Uani 1 1 d .
O3 O 0.85374(18) 0.1241(2) -0.00913(13) 0.0185(6) Uani 1 1 d D
F5 F 0.6811(2) 0.4566(2) 0.13183(17) 0.0440(8) Uani 1 1 d .
F3 F 0.7879(2) 0.0766(2) 0.24563(13) 0.0434(8) Uani 1 1 d .
F25 F 0.7349(2) -0.3538(2) 0.11435(16) 0.0512(9) Uani 1 1 d .
F14 F 0.8035(2) 0.6254(2) -0.01410(19) 0.0499(9) Uani 1 1 d .
C16 C 0.7143(3) 0.2967(3) 0.1209(2) 0.0194(9) Uani 1 1 d .
O8 O 0.88813(19) 0.3304(2) 0.14072(14) 0.0235(7) Uani 1 1 d .
C19 C 1.0333(3) 0.2654(3) 0.1223(2) 0.0215(10) Uani 1 1 d .
O1 O 0.4644(2) 0.2611(3) -0.0675(2) 0.0422(10) Uani 1 1 d .
N3 N 0.5302(2) 0.2895(3) -0.0732(2) 0.0271(9) Uani 1 1 d .
F24 F 0.5430(3) -0.2877(4) -0.13047(18) 0.0779(16) Uani 1 1 d .
C6 C 0.6014(3) 0.2451(3) -0.0489(2) 0.0208(9) Uani 1 1 d .
N1 N 0.6692(2) 0.0029(3) 0.00539(16) 0.0186(7) Uani 1 1 d .
F22 F 0.5356(3) -0.2244(3) -0.21919(17) 0.0605(12) Uani 1 1 d .
F10 F 1.1339(2) 0.1572(3) 0.17165(17) 0.0524(9) Uani 1 1 d .
C14 C 0.7858(3) 0.1502(3) 0.14794(19) 0.0196(9) Uani 1 1 d .
C13 C 0.8032(3) 0.0629(3) 0.1911(2) 0.0238(10) Uani 1 1 d .
C2 C 0.6627(3) 0.0878(3) -0.0220(2) 0.0195(9) Uani 1 1 d .
H2 H 0.6941 0.1010 -0.0484 0.023 Uiso 1 1 calc R
F21 F 0.7154(3) 0.0153(3) -0.24480(14) 0.0687(13) Uani 1 1 d .
F12 F 1.17262(19) 0.2895(3) 0.14208(19) 0.0486(9) Uani 1 1 d .
C0AA C 0.7946(3) -0.2079(3) 0.1017(2) 0.0202(9) Uani 1 1 d .
C29 C 0.7220(3) -0.0416(3) -0.1420(2) 0.0210(9) Uani 1 1 d .
C21 C 0.9553(3) 0.3532(3) 0.1758(2) 0.0256(10) Uani 1 1 d .
F13 F 0.8959(3) 0.6006(2) 0.07280(16) 0.0554(10) Uani 1 1 d .
F20 F 0.7025(3) 0.1147(3) -0.17692(19) 0.0596(10) Uani 1 1 d .
C26 C 0.8773(3) 0.4844(3) -0.0070(2) 0.0238(10) Uani 1 1 d .
C25 C 0.8976(3) 0.4614(3) -0.0610(2) 0.0242(10) Uani 1 1 d .
H25 H 0.9105 0.5087 -0.0855 0.029 Uiso 1 1 calc R
C33 C 0.7687(3) -0.2784(3) 0.1452(2) 0.0282(11) Uani 1 1 d .
C28 C 0.7404(3) 0.0362(4) -0.1839(2) 0.0291(11) Uani 1 1 d .
C3 C 0.6253(2) -0.0150(3) 0.0450(2) 0.0201(9) Uani 1 1 d .
H3 H 0.6289 -0.0740 0.0642 0.024 Uiso 1 1 calc R
C15 C 0.7377(3) 0.2200(3) 0.1609(2) 0.0225(10) Uani 1 1 d .
H15 H 0.7209 0.2154 0.1970 0.027 Uiso 1 1 calc R
C18 C 1.1156(3) 0.2238(4) 0.1270(3) 0.0321(12) Uani 1 1 d .
C24 C 0.8987(3) 0.3662(3) -0.07887(19) 0.0199(9) Uani 1 1 d .
C1 C 0.6112(2) 0.1577(3) -0.01317(19) 0.0190(9) Uani 1 1 d .
C31 C 0.6440(3) -0.1781(3) -0.1320(2) 0.0233(9) Uani 1 1 d .
C34 C 0.8697(3) -0.1695(3) 0.1211(2) 0.0221(9) Uani 1 1 d .
H34 H 0.9056 -0.1915 0.1581 0.026 Uiso 1 1 calc R
C20 C 1.0284(3) 0.3265(4) 0.1700(2) 0.0282(10) Uani 1 1 d .
H20 H 1.0746 0.3498 0.1983 0.034 Uiso 1 1 calc R
C30 C 0.6638(3) -0.1072(3) -0.1686(2) 0.0263(10) Uani 1 1 d .
H30 H 0.6375 -0.1040 -0.2116 0.032 Uiso 1 1 calc R
C32 C 0.5854(4) -0.2547(4) -0.1663(3) 0.0378(13) Uani 1 1 d .
C17 C 0.6566(3) 0.3689(3) 0.1346(2) 0.0262(10) Uani 1 1 d .
C5 C 0.5656(3) 0.1400(3) 0.0281(2) 0.0213(9) Uani 1 1 d .
H5 H 0.5305 0.1849 0.0351 0.026 Uiso 1 1 calc R
C27 C 0.8756(3) 0.5890(4) 0.0108(3) 0.0324(11) Uani 1 1 d .
F23 F 0.6236(3) -0.3272(3) -0.1808(2) 0.0807(15) Uani 1 1 d .
F16 F 0.9347(2) 0.4193(2) -0.17053(14) 0.0374(7) Uani 1 1 d .
F8 F 1.02156(19) 0.4379(3) 0.26988(16) 0.0528(10) Uani 1 1 d .
F17 F 0.9679(2) 0.2784(2) -0.13765(16) 0.0443(9) Uani 1 1 d .
F18 F 0.8451(2) 0.3128(3) -0.18328(14) 0.0494(9) Uani 1 1 d .
F19 F 0.81548(18) 0.0552(3) -0.16956(17) 0.0525(10) Uani 1 1 d .
C23 C 0.9128(3) 0.3442(3) -0.1427(2) 0.0279(10) Uani 1 1 d .
F7 F 0.9145(3) 0.4938(4) 0.2132(2) 0.110(2) Uani 1 1 d U
F9 F 0.9098(3) 0.3736(5) 0.2646(2) 0.107(2) Uani 1 1 d U
C22 C 0.9513(3) 0.4132(5) 0.2318(3) 0.0472(15) Uani 1 1 d U
C8 C 0.6245(3) 0.3767(4) -0.1054(2) 0.0344(12) Uani 1 1 d DU
C7 C 0.5379(4) 0.3693(6) -0.1144(5) 0.087(3) Uani 1 1 d D
C12 C 0.6628(8) 0.3955(11) -0.1556(5) 0.135(4) Uani 1 1 d DU
H12A H 0.6485 0.3467 -0.1871 0.162 Uiso 1 1 calc R
H12B H 0.7193 0.3964 -0.1376 0.162 Uiso 1 1 calc R
H12C H 0.6453 0.4556 -0.1748 0.162 Uiso 1 1 calc R
C11 C 0.6571(8) 0.4595(7) -0.0665(7) 0.162(5) Uani 1 1 d U
H11A H 0.6161 0.4887 -0.0521 0.195 Uiso 1 1 calc R
H11B H 0.6766 0.5040 -0.0912 0.195 Uiso 1 1 calc R
H11C H 0.6997 0.4401 -0.0306 0.195 Uiso 1 1 calc R
C9 C 0.4763(5) 0.4229(7) -0.1412(5) 0.098(3) Uani 1 1 d U
H9A H 0.4298 0.3841 -0.1556 0.118 Uiso 1 1 calc R
H9B H 0.4854 0.4556 -0.1765 0.118 Uiso 1 1 calc R
H9C H 0.4687 0.4681 -0.1110 0.118 Uiso 1 1 calc R
C10 C 0.5148(8) 0.3100(10) -0.1846(5) 0.115(4) Uani 1 1 d DU
H10A H 0.5620 0.2821 -0.1903 0.138 Uiso 1 1 calc R
H10B H 0.4925 0.3532 -0.2186 0.138 Uiso 1 1 calc R
H10C H 0.4769 0.2612 -0.1844 0.138 Uiso 1 1 calc R
H3A H 0.863(8) 0.070(2) 0.009(3) 0.173 Uiso 1 1 d D
H3B H 0.869(7) 0.116(3) -0.042(4) 0.173 Uiso 1 1 d D

loop_
_atom_site_aniso_label
_atom_site_aniso_U_11
_atom_site_aniso_U_22
_atom_site_aniso_U_33
_atom_site_aniso_U_23
_atom_site_aniso_U_13
_atom_site_aniso_U_12
Tb1 0.01501(15) 0.00960(15) 0.01216(14) 0.00003(6) 0.00602(10) 0.00099(6)
Br1 0.0293(3) 0.0349(3) 0.0230(2) 0.00451(19) 0.01311(19) -0.0002(2)
Cu1 0.0226(3) 0.0140(3) 0.0166(3) 0.00234(19) 0.0053(2) -0.0006(2)
C35 0.020(2) 0.016(2) 0.021(2) -0.0004(16) 0.0063(17) 0.0042(17)
O13 0.0228(16) 0.0166(16) 0.0199(15) 0.0024(12) 0.0067(12) 0.0017(12)
O12 0.0259(16) 0.0181(16) 0.0210(15) 0.0041(12) 0.0081(13) 0.0010(13)
O9 0.0199(17) 0.0183(16) 0.0228(17) -0.0011(12) 0.0076(13) 0.0008(12)
F2 0.0311(16) 0.0361(16) 0.0319(15) 0.0129(13) 0.0030(12) 0.0089(13)
O6 0.0275(16) 0.0176(15) 0.0182(14) 0.0012(12) 0.0121(12) 0.0029(12)
O2 0.0172(16) 0.0241(18) 0.0182(16) 0.0028(11) 0.0048(13) 0.0037(12)
O10 0.0260(16) 0.0163(15) 0.0191(15) -0.0003(12) 0.0058(12) -0.0005(12)
F28 0.0272(14) 0.0386(16) 0.0288(14) 0.0076(12) 0.0005(11) -0.0012(12)
N2 0.0176(19) 0.0183(18) 0.0208(19) 0.0016(16) 0.0033(14) 0.0063(15)
F1 0.0438(17) 0.0198(14) 0.0394(16) 0.0070(12) 0.0027(13) -0.0043(13)
F15 0.0408(17) 0.0185(14) 0.0555(19) 0.0043(13) 0.0206(14) -0.0059(13)
C37 0.023(2) 0.023(2) 0.031(2) 0.0065(19) 0.0086(19) 0.0054(19)
F27 0.053(2) 0.051(2) 0.048(2) 0.0160(16) 0.0354(18) 0.0074(16)
O7 0.0207(15) 0.0178(15) 0.0174(14) -0.0003(12) 0.0095(12) 0.0048(12)
F30 0.0251(15) 0.058(2) 0.0436(17) -0.0024(15) 0.0165(13) 0.0028(14)
F11 0.0344(16) 0.0419(18) 0.0418(17) -0.0041(14) 0.0170(13) 0.0156(14)
F29 0.0321(16) 0.0193(14) 0.060(2) 0.0067(13) -0.0023(14) -0.0048(12)
F6 0.0262(15) 0.0396(18) 0.0554(19) -0.0033(15) 0.0111(14) 0.0137(14)
F26 0.0441(19) 0.054(2) 0.0434(19) 0.0328(17) 0.0077(15) 0.0025(17)
F4 0.072(2) 0.055(2) 0.0440(18) 0.0094(16) 0.0437(18) 0.0299(19)
O4 0.0236(16) 0.0169(14) 0.0208(15) 0.0013(12) 0.0092(12) 0.0012(13)
O5 0.0348(18) 0.0161(16) 0.0266(16) -0.0034(13) 0.0159(14) -0.0022(13)
C4 0.019(2) 0.025(2) 0.017(2) -0.0002(17) 0.0070(17) -0.0018(18)
O11 0.0295(17) 0.0188(16) 0.0234(16) 0.0022(12) 0.0063(13) -0.0049(13)
O3 0.0236(15) 0.0129(14) 0.0204(14) 0.0012(12) 0.0083(12) 0.0013(12)
F5 0.054(2) 0.0188(15) 0.071(2) -0.0110(14) 0.0377(17) 0.0012(14)
F3 0.075(2) 0.0390(17) 0.0253(14) 0.0140(13) 0.0282(15) 0.0196(17)
F25 0.082(3) 0.0292(17) 0.0443(18) 0.0056(14) 0.0206(18) -0.0225(17)
F14 0.0438(19) 0.0200(15) 0.092(3) -0.0016(17) 0.0299(19) 0.0072(14)
C16 0.020(2) 0.021(2) 0.018(2) -0.0010(17) 0.0059(17) 0.0015(18)
O8 0.0254(17) 0.0255(16) 0.0211(15) -0.0054(13) 0.0092(13) -0.0019(13)
C19 0.019(2) 0.023(3) 0.022(2) 0.0048(17) 0.0058(19) -0.0004(17)
O1 0.026(2) 0.047(2) 0.056(3) 0.0161(19) 0.0150(19) 0.0064(17)
N3 0.016(2) 0.030(2) 0.034(2) 0.0065(18) 0.0052(17) 0.0068(17)
F24 0.087(3) 0.105(4) 0.042(2) -0.007(2) 0.019(2) -0.077(3)
C6 0.021(2) 0.018(2) 0.022(2) -0.0032(18) 0.0052(19) 0.0024(18)
N1 0.0193(18) 0.0176(18) 0.0191(17) -0.0006(14) 0.0058(14) 0.0002(15)
F22 0.067(3) 0.063(3) 0.0341(19) 0.0095(16) -0.0134(18) -0.035(2)
F10 0.0434(19) 0.062(2) 0.053(2) 0.0273(18) 0.0151(16) 0.0256(17)
C14 0.024(2) 0.017(2) 0.017(2) -0.0005(16) 0.0042(17) -0.0032(17)
C13 0.031(3) 0.023(2) 0.019(2) 0.0032(18) 0.0103(18) 0.0038(19)
C2 0.020(2) 0.021(2) 0.0173(19) 0.0002(17) 0.0053(16) 0.0010(17)
F21 0.109(3) 0.075(3) 0.0191(15) -0.0002(16) 0.0136(18) -0.054(3)
F12 0.0206(16) 0.059(2) 0.068(2) -0.0122(19) 0.0148(16) -0.0060(16)
C0AA 0.029(2) 0.0127(19) 0.022(2) 0.0021(17) 0.0126(19) 0.0049(18)
C29 0.024(2) 0.022(2) 0.020(2) 0.0014(17) 0.0093(17) 0.0038(18)
C21 0.028(2) 0.026(2) 0.022(2) -0.0065(18) 0.0059(18) -0.007(2)
F13 0.104(3) 0.0234(17) 0.0418(19) -0.0111(14) 0.026(2) -0.0117(18)
F20 0.078(3) 0.0347(19) 0.075(3) 0.0278(18) 0.036(2) 0.0177(19)
C26 0.027(2) 0.016(2) 0.028(2) 0.0031(18) 0.0082(19) 0.0016(18)
C25 0.033(3) 0.016(2) 0.027(2) 0.0046(18) 0.0140(19) -0.0004(19)
C33 0.031(3) 0.027(3) 0.026(3) 0.0099(19) 0.007(2) 0.000(2)
C28 0.036(3) 0.030(3) 0.019(2) 0.0034(19) 0.0043(19) -0.007(2)
C3 0.019(2) 0.020(2) 0.020(2) 0.0037(17) 0.0028(17) -0.0030(17)
C15 0.029(3) 0.023(2) 0.019(2) -0.0011(17) 0.0115(19) -0.0016(19)
C18 0.026(3) 0.036(3) 0.032(3) 0.005(2) 0.005(2) 0.004(2)
C24 0.023(2) 0.018(2) 0.021(2) 0.0046(17) 0.0093(17) 0.0036(18)
C1 0.019(2) 0.018(2) 0.019(2) 0.0004(16) 0.0027(16) -0.0008(17)
C31 0.025(2) 0.026(2) 0.020(2) -0.0037(18) 0.0081(18) -0.0032(19)
C34 0.025(2) 0.019(2) 0.023(2) 0.0049(17) 0.0071(18) 0.0070(18)
C20 0.021(2) 0.040(3) 0.022(2) -0.006(2) 0.0044(18) -0.006(2)
C30 0.030(2) 0.029(3) 0.018(2) 0.0003(18) 0.0047(18) -0.005(2)
C32 0.042(3) 0.036(3) 0.032(3) -0.001(2) 0.006(3) -0.015(3)
C17 0.032(3) 0.022(2) 0.030(2) -0.0008(19) 0.018(2) 0.006(2)
C5 0.020(2) 0.020(2) 0.023(2) -0.0037(17) 0.0050(17) 0.0029(18)
C27 0.040(3) 0.021(2) 0.041(3) -0.003(2) 0.019(2) 0.000(2)
F23 0.077(3) 0.044(2) 0.109(4) -0.042(2) 0.007(3) -0.016(2)
F16 0.058(2) 0.0302(15) 0.0326(15) 0.0100(12) 0.0273(14) 0.0004(14)
F8 0.0365(18) 0.083(3) 0.0406(18) -0.0395(19) 0.0135(14) -0.0196(18)
F17 0.070(2) 0.0349(18) 0.0399(18) 0.0105(13) 0.0354(17) 0.0224(16)
F18 0.062(2) 0.065(2) 0.0212(14) -0.0065(15) 0.0114(14) -0.0200(19)
F19 0.0285(17) 0.070(2) 0.057(2) 0.0315(19) 0.0098(15) -0.0123(17)
C23 0.040(3) 0.025(2) 0.023(2) 0.0057(19) 0.016(2) 0.004(2)
F7 0.091(4) 0.127(4) 0.090(4) -0.076(3) -0.010(3) 0.057(3)
F9 0.115(4) 0.170(5) 0.064(3) -0.072(3) 0.068(3) -0.094(4)
C22 0.025(3) 0.083(4) 0.038(3) -0.031(3) 0.016(2) -0.014(3)
C8 0.033(3) 0.028(3) 0.042(3) 0.025(2) 0.010(2) 0.010(2)
C7 0.029(3) 0.077(5) 0.156(9) 0.087(6) 0.025(4) 0.022(3)
C12 0.142(8) 0.186(9) 0.110(7) 0.070(6) 0.088(6) 0.078(7)
C11 0.136(7) 0.047(5) 0.211(9) 0.026(6) -0.097(6) 0.000(5)
C9 0.050(4) 0.106(6) 0.141(7) 0.091(6) 0.031(4) 0.035(4)
C10 0.131(8) 0.120(8) 0.086(6) -0.011(6) 0.017(6) 0.003(7)

loop_
_atom_type_symbol
_atom_type_description
_atom_type_scat_dispersion_real
_atom_type_scat_dispersion_imag
_atom_type_scat_source
C C 0.0033 0.0016 'International Tables Vol C Tables 4.2.6.8 and 6.1.1.4'
H H 0.0000 0.0000 'International Tables Vol C Tables 4.2.6.8 and 6.1.1.4'
Br Br -0.2901 2.4595 'International Tables Vol C Tables 4.2.6.8 and 6.1.1.4'
Cu Cu 0.3201 1.2651 'International Tables Vol C Tables 4.2.6.8 and 6.1.1.4'
Tb Tb -0.1723 4.1537 'International Tables Vol C Tables 4.2.6.8 and 6.1.1.4'
F F 0.0171 0.0103 'International Tables Vol C Tables 4.2.6.8 and 6.1.1.4'
N N 0.0061 0.0033 'International Tables Vol C Tables 4.2.6.8 and 6.1.1.4'
O O 0.0106 0.0060 'International Tables Vol C Tables 4.2.6.8 and 6.1.1.4'

loop_
_geom_angle_atom_site_label_1
_geom_angle_atom_site_label_2
_geom_angle_atom_site_label_3
_geom_angle
O5 Tb1 O8 72.65(11)
O5 Tb1 O7 82.59(11)
O8 Tb1 O7 72.39(10)
O5 Tb1 O9 94.98(11)
O8 Tb1 O9 72.03(11)
O7 Tb1 O9 143.35(11)
O5 Tb1 O3 142.27(10)
O8 Tb1 O3 135.68(11)
O7 Tb1 O3 125.01(10)
O9 Tb1 O3 77.38(10)
O5 Tb1 O6 145.58(10)
O8 Tb1 O6 76.91(11)
O7 Tb1 O6 73.13(10)
O9 Tb1 O6 90.54(11)
O3 Tb1 O6 72.04(10)
O5 Tb1 O2 89.65(11)
O8 Tb1 O2 142.38(11)
O7 Tb1 O2 72.58(11)
O9 Tb1 O2 144.06(11)
O3 Tb1 O2 77.35(10)
O6 Tb1 O2 105.39(11)
O5 Tb1 O4 72.30(11)
O8 Tb1 O4 129.52(11)
O7 Tb1 O4 135.75(10)
O9 Tb1 O4 76.09(11)
O3 Tb1 O4 69.99(10)
O6 Tb1 O4 141.63(10)
O2 Tb1 O4 71.48(11)
O12 Cu1 O10 175.23(13)
O12 Cu1 O11 87.30(13)
O10 Cu1 O11 91.93(13)
O12 Cu1 O13 91.43(13)
O10 Cu1 O13 87.61(13)
O11 Cu1 O13 158.95(14)
O12 Cu1 N1 94.36(13)
O10 Cu1 N1 90.41(13)
O11 Cu1 N1 101.02(13)
O13 Cu1 N1 100.03(13)
O13 C35 C34 127.2(4)
O13 C35 C37 113.9(4)
C34 C35 C37 118.9(4)
C35 O13 Cu1 124.9(3)
C0AA O12 Cu1 125.4(3)
C19 O9 Tb1 135.3(3)
C14 O6 Tb1 130.2(3)
N2 O2 Tb1 136.9(3)
C29 O10 Cu1 125.3(3)
O2 N2 C6 126.4(4)
O2 N2 C8 121.3(4)
C6 N2 C8 112.3(4)
F28 C37 F29 108.0(4)
F28 C37 F30 107.9(4)
F29 C37 F30 107.3(4)
F28 C37 C35 113.5(4)
F29 C37 C35 111.1(4)
F30 C37 C35 108.8(4)
C16 O7 Tb1 129.6(3)
C24 O4 Tb1 134.3(3)
C26 O5 Tb1 137.0(3)
C5 C4 C3 120.7(4)
C5 C4 Br1 120.0(3)
C3 C4 Br1 119.3(3)
C31 O11 Cu1 124.8(3)
Tb1 O3 H3A 126(3)
Tb1 O3 H3B 127(3)
H3A O3 H3B 102(5)
O7 C16 C15 128.4(4)
O7 C16 C17 112.3(4)
C15 C16 C17 119.2(4)
C21 O8 Tb1 134.3(3)
O9 C19 C20 127.3(5)
O9 C19 C18 115.9(4)
C20 C19 C18 116.8(4)
O1 N3 C6 125.3(4)
O1 N3 C7 123.5(4)
C6 N3 C7 110.8(4)
N2 C6 N3 109.1(4)
N2 C6 C1 127.0(4)
N3 C6 C1 123.9(4)
C2 N1 C3 118.2(4)
C2 N1 Cu1 121.1(3)
C3 N1 Cu1 120.6(3)
O6 C14 C15 127.9(4)
O6 C14 C13 114.1(4)
C15 C14 C13 118.0(4)
F3 C13 F2 107.4(4)
F3 C13 F1 107.5(4)
F2 C13 F1 106.8(4)
F3 C13 C14 113.0(4)
F2 C13 C14 111.1(4)
F1 C13 C14 110.8(3)
N1 C2 C1 123.2(4)
N1 C2 H2 118.4
C1 C2 H2 118.4
O12 C0AA C34 128.5(4)
O12 C0AA C33 112.1(4)
C34 C0AA C33 119.3(4)
O10 C29 C30 128.3(4)
O10 C29 C28 112.6(4)
C30 C29 C28 119.1(4)
O8 C21 C20 127.6(4)
O8 C21 C22 112.9(4)
C20 C21 C22 119.4(4)
O5 C26 C25 127.7(4)
O5 C26 C27 113.5(4)
C25 C26 C27 118.7(4)
C26 C25 C24 119.9(4)
C26 C25 H25 120.1
C24 C25 H25 120.1
F25 C33 F27 107.9(5)
F25 C33 F26 107.7(4)
F27 C33 F26 107.3(4)
F25 C33 C0AA 111.8(4)
F27 C33 C0AA 109.8(4)
F26 C33 C0AA 112.1(4)
F19 C28 F21 108.1(5)
F19 C28 F20 108.0(4)
F21 C28 F20 105.9(4)
F19 C28 C29 112.4(4)
F21 C28 C29 112.9(4)
F20 C28 C29 109.3(4)
N1 C3 C4 121.5(4)
N1 C3 H3 119.2
C4 C3 H3 119.2
C14 C15 C16 120.9(4)
C14 C15 H15 119.6
C16 C15 H15 119.6
F11 C18 F10 107.3(4)
F11 C18 F12 107.2(5)
F10 C18 F12 107.6(4)
F11 C18 C19 112.4(4)
F10 C18 C19 110.0(4)
F12 C18 C19 112.1(4)
O4 C24 C25 128.2(4)
O4 C24 C23 113.5(4)
C25 C24 C23 118.2(4)
C2 C1 C5 118.9(4)
C2 C1 C6 120.6(4)
C5 C1 C6 120.4(4)
O11 C31 C30 128.3(4)
O11 C31 C32 114.0(4)
C30 C31 C32 117.7(4)
C0AA C34 C35 121.4(4)
C0AA C34 H34 119.3
C35 C34 H34 119.3
C21 C20 C19 120.3(4)
C21 C20 H20 119.9
C19 C20 H20 119.9
C29 C30 C31 121.0(4)
C29 C30 H30 119.5
C31 C30 H30 119.5
F23 C32 F22 107.1(5)
F23 C32 F24 106.7(5)
F22 C32 F24 107.5(5)
F23 C32 C31 110.7(5)
F22 C32 C31 113.0(5)
F24 C32 C31 111.6(5)
F5 C17 F4 107.9(4)
F5 C17 F6 106.8(4)
F4 C17 F6 106.2(4)
F5 C17 C16 111.9(4)
F4 C17 C16 113.6(4)
F6 C17 C16 110.1(4)
C4 C5 C1 117.3(4)
C4 C5 H5 121.4
C1 C5 H5 121.4
F13 C27 F15 106.9(4)
F13 C27 F14 108.7(4)
F15 C27 F14 106.8(4)
F13 C27 C26 111.5(4)
F15 C27 C26 112.0(4)
F14 C27 C26 110.7(4)
F17 C23 F16 107.1(4)
F17 C23 F18 108.2(4)
F16 C23 F18 105.9(4)
F17 C23 C24 112.0(4)
F16 C23 C24 113.9(4)
F18 C23 C24 109.4(4)
F9 C22 F7 104.1(6)
F9 C22 F8 109.5(5)
F7 C22 F8 104.7(6)
F9 C22 C21 112.4(5)
F7 C22 C21 111.3(5)
F8 C22 C21 114.1(4)
C12 C8 C11 96.4(10)
C12 C8 C7 125.8(7)
C11 C8 C7 110.3(8)
C12 C8 N2 114.2(6)
C11 C8 N2 105.5(5)
C7 C8 N2 103.1(4)
C9 C7 C8 134.6(7)
C9 C7 N3 120.3(6)
C8 C7 N3 104.1(4)
C9 C7 C10 85.7(9)
C8 C7 C10 97.1(7)
N3 C7 C10 98.2(7)
C8 C12 H12A 109.5
C8 C12 H12B 109.5
H12A C12 H12B 109.5
C8 C12 H12C 109.5
H12A C12 H12C 109.5
H12B C12 H12C 109.5
C8 C11 H11A 109.5
C8 C11 H11B 109.5
H11A C11 H11B 109.5
C8 C11 H11C 109.5
H11A C11 H11C 109.5
H11B C11 H11C 109.5
C7 C9 H9A 109.5
C7 C9 H9B 109.5
H9A C9 H9B 109.5
C7 C9 H9C 109.5
H9A C9 H9C 109.5
H9B C9 H9C 109.5
C7 C10 H10A 109.5
C7 C10 H10B 109.5
H10A C10 H10B 109.5
C7 C10 H10C 109.5
H10A C10 H10C 109.5
H10B C10 H10C 109.5

loop_
_geom_bond_atom_site_label_1
_geom_bond_atom_site_label_2
_geom_bond_distance
Tb1 O5 2.307(3)
Tb1 O8 2.322(3)
Tb1 O7 2.331(3)
Tb1 O9 2.340(3)
Tb1 O3 2.345(3)
Tb1 O6 2.346(3)
Tb1 O2 2.351(3)
Tb1 O4 2.367(3)
Br1 C4 1.878(4)
Cu1 O12 1.932(3)
Cu1 O10 1.941(3)
Cu1 O11 1.955(3)
Cu1 O13 1.970(3)
Cu1 N1 2.244(4)
C35 O13 1.263(5)
C35 C34 1.390(6)
C35 C37 1.532(6)
O12 C0AA 1.259(5)
O9 C19 1.244(6)
F2 C13 1.329(6)
O6 C14 1.260(5)
O2 N2 1.302(5)
O10 C29 1.254(5)
F28 C37 1.323(5)
N2 C6 1.323(6)
N2 C8 1.493(6)
F1 C13 1.335(6)
F15 C27 1.331(6)
C37 F29 1.322(6)
C37 F30 1.343(6)
F27 C33 1.326(7)
O7 C16 1.263(5)
F11 C18 1.330(6)
F6 C17 1.336(6)
F26 C33 1.330(6)
F4 C17 1.336(6)
O4 C24 1.241(5)
O5 C26 1.252(6)
C4 C5 1.383(6)
C4 C3 1.392(6)
O11 C31 1.252(5)
O3 H3A 0.854(11)
O3 H3B 0.845(11)
F5 C17 1.321(6)
F3 C13 1.323(5)
F25 C33 1.312(6)
F14 C27 1.333(6)
C16 C15 1.384(6)
C16 C17 1.532(6)
O8 C21 1.254(6)
C19 C20 1.386(7)
C19 C18 1.539(7)
O1 N3 1.267(6)
N3 C6 1.365(6)
N3 C7 1.481(8)
F24 C32 1.321(7)
C6 C1 1.450(6)
N1 C2 1.336(6)
N1 C3 1.348(6)
F22 C32 1.313(7)
F10 C18 1.334(6)
C14 C15 1.384(6)
C14 C13 1.537(6)
C2 C1 1.392(6)
C2 H2 0.9300
F21 C28 1.323(6)
F12 C18 1.339(7)
C0AA C34 1.378(7)
C0AA C33 1.544(6)
C29 C30 1.380(7)
C29 C28 1.531(6)
C21 C20 1.383(7)
C21 C22 1.520(7)
F13 C27 1.322(6)
F20 C28 1.327(6)
C26 C25 1.380(7)
C26 C27 1.533(6)
C25 C24 1.404(6)
C25 H25 0.9300
C28 F19 1.296(6)
C3 H3 0.9300
C15 H15 0.9300
C24 C23 1.534(6)
C1 C5 1.401(6)
C31 C30 1.395(7)
C31 C32 1.536(7)
C34 H34 0.9300
C20 H20 0.9300
C30 H30 0.9300
C32 F23 1.315(8)
C5 H5 0.9300
F16 C23 1.338(6)
F8 C22 1.326(6)
F17 C23 1.326(6)
F18 C23 1.343(6)
F7 C22 1.318(9)
F9 C22 1.295(8)
C8 C12 1.480(8)
C8 C11 1.468(12)
C8 C7 1.483(8)
C7 C9 1.315(9)
C7 C10 1.706(13)
C12 H12A 0.9600
C12 H12B 0.9600
C12 H12C 0.9600
C11 H11A 0.9600
C11 H11B 0.9600
C11 H11C 0.9600
C9 H9A 0.9600
C9 H9B 0.9600
C9 H9C 0.9600
C10 H10A 0.9600
C10 H10B 0.9600
C10 H10C 0.9600

loop_
_geom_torsion_atom_site_label_1
_geom_torsion_atom_site_label_2
_geom_torsion_atom_site_label_3
_geom_torsion_atom_site_label_4
_geom_torsion
C34 C35 O13 Cu1 -8.2(6)
C37 C35 O13 Cu1 171.7(3)
O12 Cu1 O13 C35 11.3(4)
O10 Cu1 O13 C35 -164.0(4)
O11 Cu1 O13 C35 -74.9(5)
N1 Cu1 O13 C35 106.0(4)
O10 Cu1 O12 C0AA 69.5(16)
O11 Cu1 O12 C0AA 150.2(4)
O13 Cu1 O12 C0AA -8.7(4)
N1 Cu1 O12 C0AA -108.9(4)
O5 Tb1 O9 C19 57.9(4)
O8 Tb1 O9 C19 -12.0(4)
O7 Tb1 O9 C19 -26.3(5)
O3 Tb1 O9 C19 -159.5(4)
O6 Tb1 O9 C19 -88.1(4)
O2 Tb1 O9 C19 154.2(4)
O4 Tb1 O9 C19 128.3(4)
O5 Tb1 O6 C14 17.4(5)
O8 Tb1 O6 C14 45.6(4)
O7 Tb1 O6 C14 -29.6(3)
O9 Tb1 O6 C14 117.0(4)
O3 Tb1 O6 C14 -166.4(4)
O2 Tb1 O6 C14 -95.6(4)
O4 Tb1 O6 C14 -175.0(3)
O5 Tb1 O2 N2 -79.5(4)
O8 Tb1 O2 N2 -19.2(5)
O7 Tb1 O2 N2 2.9(4)
O9 Tb1 O2 N2 -177.5(3)
O3 Tb1 O2 N2 136.3(4)
O6 Tb1 O2 N2 69.2(4)
O4 Tb1 O2 N2 -150.9(4)
O12 Cu1 O10 C29 87.3(16)
O11 Cu1 O10 C29 6.8(4)
O13 Cu1 O10 C29 165.7(4)
N1 Cu1 O10 C29 -94.3(4)
Tb1 O2 N2 C6 -71.0(6)
Tb1 O2 N2 C8 111.9(4)
O13 C35 C37 F28 166.8(4)
C34 C35 C37 F28 -13.3(6)
O13 C35 C37 F29 44.8(6)
C34 C35 C37 F29 -135.3(4)
O13 C35 C37 F30 -73.1(5)
C34 C35 C37 F30 106.8(5)
O5 Tb1 O7 C16 -124.3(4)
O8 Tb1 O7 C16 -50.2(3)
O9 Tb1 O7 C16 -35.9(4)
O3 Tb1 O7 C16 83.7(4)
O6 Tb1 O7 C16 31.0(3)
O2 Tb1 O7 C16 143.7(4)
O4 Tb1 O7 C16 -179.4(3)
O5 Tb1 O4 C24 -7.1(4)
O8 Tb1 O4 C24 -55.1(4)
O7 Tb1 O4 C24 51.5(4)
O9 Tb1 O4 C24 -107.0(4)
O3 Tb1 O4 C24 171.6(4)
O6 Tb1 O4 C24 -179.7(3)
O2 Tb1 O4 C24 88.7(4)
O8 Tb1 O5 C26 143.3(5)
O7 Tb1 O5 C26 -142.9(5)
O9 Tb1 O5 C26 73.9(4)
O3 Tb1 O5 C26 -1.9(5)
O6 Tb1 O5 C26 172.2(4)
O2 Tb1 O5 C26 -70.4(4)
O4 Tb1 O5 C26 0.2(4)
O12 Cu1 O11 C31 179.8(4)
O10 Cu1 O11 C31 -4.9(4)
O13 Cu1 O11 C31 -93.2(5)
N1 Cu1 O11 C31 85.9(4)
Tb1 O7 C16 C15 -25.1(7)
Tb1 O7 C16 C17 157.9(3)
O5 Tb1 O8 C21 -81.9(4)
O7 Tb1 O8 C21 -169.4(4)
O9 Tb1 O8 C21 19.5(4)
O3 Tb1 O8 C21 68.1(5)
O6 Tb1 O8 C21 114.4(4)
O2 Tb1 O8 C21 -147.3(4)
O4 Tb1 O8 C21 -34.0(5)
Tb1 O9 C19 C20 2.0(8)
Tb1 O9 C19 C18 179.9(3)
O2 N2 C6 N3 -178.7(4)
C8 N2 C6 N3 -1.4(6)
O2 N2 C6 C1 -0.8(7)
C8 N2 C6 C1 176.4(4)
O1 N3 C6 N2 178.5(5)
C7 N3 C6 N2 5.7(7)
O1 N3 C6 C1 0.6(8)
C7 N3 C6 C1 -172.2(6)
O12 Cu1 N1 C2 169.3(3)
O10 Cu1 N1 C2 -10.5(3)
O11 Cu1 N1 C2 -102.6(3)
O13 Cu1 N1 C2 77.1(3)
O12 Cu1 N1 C3 -12.5(3)
O10 Cu1 N1 C3 167.7(3)
O11 Cu1 N1 C3 75.6(3)
O13 Cu1 N1 C3 -104.7(3)
Tb1 O6 C14 C15 21.6(7)
Tb1 O6 C14 C13 -161.0(3)
O6 C14 C13 F3 164.8(4)
C15 C14 C13 F3 -17.5(6)
O6 C14 C13 F2 44.1(5)
C15 C14 C13 F2 -138.2(4)
O6 C14 C13 F1 -74.5(5)
C15 C14 C13 F1 103.2(5)
C3 N1 C2 C1 -2.0(6)
Cu1 N1 C2 C1 176.3(3)
Cu1 O12 C0AA C34 2.8(7)
Cu1 O12 C0AA C33 -179.1(3)
Cu1 O10 C29 C30 -4.9(7)
Cu1 O10 C29 C28 172.6(3)
Tb1 O8 C21 C20 -17.6(8)
Tb1 O8 C21 C22 165.5(4)
Tb1 O5 C26 C25 3.6(8)
Tb1 O5 C26 C27 -179.5(3)
O5 C26 C25 C24 -2.4(8)
C27 C26 C25 C24 -179.2(4)
O12 C0AA C33 F25 48.9(6)
C34 C0AA C33 F25 -132.8(5)
O12 C0AA C33 F27 -70.8(5)
C34 C0AA C33 F27 107.5(5)
O12 C0AA C33 F26 170.0(4)
C34 C0AA C33 F26 -11.8(6)
O10 C29 C28 F19 40.3(6)
C30 C29 C28 F19 -142.0(5)
O10 C29 C28 F21 162.8(5)
C30 C29 C28 F21 -19.5(7)
O10 C29 C28 F20 -79.6(5)
C30 C29 C28 F20 98.1(5)
C2 N1 C3 C4 -0.5(6)
Cu1 N1 C3 C4 -178.8(3)
C5 C4 C3 N1 2.9(6)
Br1 C4 C3 N1 -176.8(3)
O6 C14 C15 C16 2.7(7)
C13 C14 C15 C16 -174.6(4)
O7 C16 C15 C14 -0.9(8)
C17 C16 C15 C14 176.0(4)
O9 C19 C18 F11 16.0(6)
C20 C19 C18 F11 -165.8(4)
O9 C19 C18 F10 -103.5(5)
C20 C19 C18 F10 74.7(6)
O9 C19 C18 F12 136.8(5)
C20 C19 C18 F12 -44.9(6)
Tb1 O4 C24 C25 10.6(7)
Tb1 O4 C24 C23 -167.7(3)
C26 C25 C24 O4 -4.7(8)
C26 C25 C24 C23 173.5(4)
N1 C2 C1 C5 2.2(6)
N1 C2 C1 C6 -174.1(4)
N2 C6 C1 C2 -37.5(7)
N3 C6 C1 C2 140.0(5)
N2 C6 C1 C5 146.3(5)
N3 C6 C1 C5 -36.2(7)
Cu1 O11 C31 C30 0.8(7)
Cu1 O11 C31 C32 177.9(4)
O12 C0AA C34 C35 4.6(7)
C33 C0AA C34 C35 -173.3(4)
O13 C35 C34 C0AA -1.5(7)
C37 C35 C34 C0AA 178.6(4)
O8 C21 C20 C19 -2.2(8)
C22 C21 C20 C19 174.6(5)
O9 C19 C20 C21 9.9(8)
C18 C19 C20 C21 -168.1(5)
O10 C29 C30 C31 -1.5(8)
C28 C29 C30 C31 -178.7(5)
O11 C31 C30 C29 3.7(8)
C32 C31 C30 C29 -173.4(5)
O11 C31 C32 F23 -85.8(6)
C30 C31 C32 F23 91.7(6)
O11 C31 C32 F22 154.1(5)
C30 C31 C32 F22 -28.4(8)
O11 C31 C32 F24 32.8(7)
C30 C31 C32 F24 -149.7(5)
O7 C16 C17 F5 -50.6(5)
C15 C16 C17 F5 132.1(5)
O7 C16 C17 F4 -173.1(4)
C15 C16 C17 F4 9.6(6)
O7 C16 C17 F6 68.0(5)
C15 C16 C17 F6 -109.4(5)
C3 C4 C5 C1 -2.6(6)
Br1 C4 C5 C1 177.1(3)
C2 C1 C5 C4 0.2(6)
C6 C1 C5 C4 176.4(4)
O5 C26 C27 F13 35.2(6)
C25 C26 C27 F13 -147.6(5)
O5 C26 C27 F15 155.0(4)
C25 C26 C27 F15 -27.7(6)
O5 C26 C27 F14 -85.9(5)
C25 C26 C27 F14 91.3(5)
O4 C24 C23 F17 -50.1(6)
C25 C24 C23 F17 131.4(5)
O4 C24 C23 F16 -171.8(4)
C25 C24 C23 F16 9.7(6)
O4 C24 C23 F18 69.8(5)
C25 C24 C23 F18 -108.7(5)
O8 C21 C22 F9 54.3(8)
C20 C21 C22 F9 -122.9(6)
O8 C21 C22 F7 -62.0(7)
C20 C21 C22 F7 120.8(6)
O8 C21 C22 F8 179.7(5)
C20 C21 C22 F8 2.5(9)
O2 N2 C8 C12 34.5(10)
C6 N2 C8 C12 -143.0(8)
O2 N2 C8 C11 -70.1(9)
C6 N2 C8 C11 112.4(8)
O2 N2 C8 C7 174.2(6)
C6 N2 C8 C7 -3.3(7)
C12 C8 C7 C9 -51.9(19)
C11 C8 C7 C9 62.5(16)
N2 C8 C7 C9 174.8(13)
C12 C8 C7 N3 139.5(9)
C11 C8 C7 N3 -106.2(8)
N2 C8 C7 N3 6.1(8)
C12 C8 C7 C10 39.1(11)
C11 C8 C7 C10 153.5(8)
N2 C8 C7 C10 -94.2(6)
O1 N3 C7 C9 8.8(14)
C6 N3 C7 C9 -178.2(10)
O1 N3 C7 C8 179.5(5)
C6 N3 C7 C8 -7.5(9)
O1 N3 C7 C10 -81.1(8)
C6 N3 C7 C10 92.0(6)
